data_2237534
loop_
_publ_author_name
'Ganesh, G.'
'Murugavel, K.'
'Kannan, P. S.'
'Amirthaganesan, S.'
'SubbiahPandi, A.'

_publ_section_title
;
 <i>N</i>-[(1<i>E</i>)-5-(3-Chlorophenyl)-3-methylcyclohex-2-en-1-ylidene]hydroxylamine
;
_journal_coeditor_code NK2191
_journal_issue 3
_journal_name_full 'Acta Crystallographica Section E'
_journal_page_first o449
_journal_paper_doi 10.1107/S1600536813004698
_journal_volume 69
_journal_year 2013
_chemical_formula_iupac 'C13 H14 Cl N O'
_chemical_formula_moiety 'C13 H14 Cl N O'
_chemical_formula_sum 'C13 H14 Cl N O'
_chemical_formula_weight 235.70
_chemical_name_systematic <i>N</i>-[(1<i>E</i>)-5-(3-Chlorophenyl)-3-methylcyclohex-2-en-1-ylidene]hydroxylamine
_space_group_IT_number 88
_symmetry_cell_setting tetragonal
_symmetry_space_group_name_Hall '-I 4ad'
_symmetry_space_group_name_H-M 'I 41/a :2'
_atom_sites_solution_hydrogens geom
_atom_sites_solution_primary direct
_atom_sites_solution_secondary difmap
_audit_creation_method SHELXL-97
_cell_angle_alpha 90.00
_cell_angle_beta 90.00
_cell_angle_gamma 90.00
_cell_formula_units_Z 16
_cell_length_a 19.7898(8)
_cell_length_b 19.7898(8)
_cell_length_c 12.4416(11)
_cell_measurement_reflns_used 2394
_cell_measurement_temperature 295
_cell_measurement_theta_max 26.0
_cell_measurement_theta_min 1.5
_cell_volume 4872.6(5)
_computing_cell_refinement 'SAINT (Bruker, 2008)'
_computing_data_collection 'APEX2 (Bruker, 2008)'
_computing_data_reduction 'SAINT (Bruker, 2008)'
_computing_molecular_graphics 'ORTEP-3 for Windows (Farrugia, 2012)'
_computing_publication_material 'SHELXL97 (Sheldrick, 2008) and PLATON (Spek, 2009)'
_computing_structure_refinement 'SHELXL97 (Sheldrick, 2008)'
_computing_structure_solution 'SHELXS97 (Sheldrick, 2008)'
_diffrn_ambient_temperature 295
_diffrn_measured_fraction_theta_full 1.000
_diffrn_measured_fraction_theta_max 1.000
_diffrn_measurement_device_type 'Bruker APEXII CCD area-detector'
_diffrn_measurement_method '\w and \f scans'
_diffrn_radiation_monochromator graphite
_diffrn_radiation_source 'fine-focus sealed tube'
_diffrn_radiation_type MoK\a
_diffrn_radiation_wavelength 0.71073
_diffrn_reflns_av_R_equivalents 0.0339
_diffrn_reflns_av_sigmaI/netI 0.0189
_diffrn_reflns_limit_h_max 24
_diffrn_reflns_limit_h_min -24
_diffrn_reflns_limit_k_max 24
_diffrn_reflns_limit_k_min -24
_diffrn_reflns_limit_l_max 15
_diffrn_reflns_limit_l_min -15
_diffrn_reflns_number 19841
_diffrn_reflns_theta_full 26.00
_diffrn_reflns_theta_max 26.00
_diffrn_reflns_theta_min 1.46
_exptl_absorpt_coefficient_mu 0.292
_exptl_absorpt_correction_T_max 0.946
_exptl_absorpt_correction_T_min 0.930
_exptl_absorpt_correction_type multi-scan
_exptl_absorpt_process_details '(SADABS; Sheldrick, 1996)'
_exptl_crystal_colour white
_exptl_crystal_density_diffrn 1.285
_exptl_crystal_density_method 'not measured'
_exptl_crystal_description Block
_exptl_crystal_F_000 1984
_exptl_crystal_size_max 0.25
_exptl_crystal_size_mid 0.22
_exptl_crystal_size_min 0.19
_refine_diff_density_max 0.718
_refine_diff_density_min -0.496
_refine_ls_extinction_method none
_refine_ls_goodness_of_fit_ref 1.053
_refine_ls_hydrogen_treatment constr
_refine_ls_matrix_type full
_refine_ls_number_parameters 255
_refine_ls_number_reflns 2394
_refine_ls_number_restraints 93
_refine_ls_restrained_S_all 1.044
_refine_ls_R_factor_all 0.1024
_refine_ls_R_factor_gt 0.0803
_refine_ls_shift/su_max 0.026
_refine_ls_shift/su_mean 0.000
_refine_ls_structure_factor_coef Fsqd
_refine_ls_weighting_details 'calc w=1/[\s^2^(Fo^2^)+(0.1164P)^2^+10.7128P] where P=(Fo^2^+2Fc^2^)/3'
_refine_ls_weighting_scheme calc
_refine_ls_wR_factor_gt 0.2168
_refine_ls_wR_factor_ref 0.2417
_reflns_number_gt 1765
_reflns_number_total 2394
_reflns_threshold_expression I>2sigma(I)
_cod_data_source_file nk2191.cif
_cod_data_source_block I
_cod_original_sg_symbol_H-M 'I 41/a'
_cod_database_code 2237534
_cod_database_fobs_code 2237534

loop_
_symmetry_equiv_pos_as_xyz
'x, y, z'
'-x+1/2, -y, z+1/2'
'-y+3/4, x+1/4, z+1/4'
'y+3/4, -x+3/4, z+3/4'
'x+1/2, y+1/2, z+1/2'
'-x+1, -y+1/2, z+1'
'-y+5/4, x+3/4, z+3/4'
'y+5/4, -x+5/4, z+5/4'
'-x, -y, -z'
'x-1/2, y, -z-1/2'
'y-3/4, -x-1/4, -z-1/4'
'-y-3/4, x-3/4, -z-3/4'
'-x+1/2, -y+1/2, -z+1/2'
'x, y+1/2, -z'
'y-1/4, -x+1/4, -z+1/4'
'-y-1/4, x-1/4, -z-1/4'

loop_
_atom_site_type_symbol
_atom_site_label
_atom_site_fract_x
_atom_site_fract_y
_atom_site_fract_z
_atom_site_U_iso_or_equiv
_atom_site_adp_type
_atom_site_calc_flag
_atom_site_refinement_flags
_atom_site_occupancy
_atom_site_symmetry_multiplicity
_atom_site_disorder_assembly
_atom_site_disorder_group
O O1 0.5714(9) 0.6964(10) 0.5126(13) 0.064(4) Uani d PDU 0.560(6) 1 A 1
H H1 0.5873 0.7176 0.5632 0.095 Uiso calc PR 0.560(6) 1 A 1
N N1 0.5172(8) 0.6572(8) 0.5484(11) 0.055(4) Uani d PDU 0.560(6) 1 A 1
C C1 0.5202(8) 0.6216(9) 0.3560(9) 0.053(4) Uani d PDU 0.560(6) 1 A 1
H H1A 0.5687 0.6283 0.3589 0.064 Uiso calc PR 0.560(6) 1 A 1
H H1B 0.5010 0.6582 0.3141 0.064 Uiso calc PR 0.560(6) 1 A 1
C C2 0.4922(8) 0.6246(8) 0.4677(7) 0.036(3) Uani d PDU 0.560(6) 1 A 1
C C3 0.4336(8) 0.5833(7) 0.4904(12) 0.044(4) Uani d PDU 0.560(6) 1 A 1
H H3 0.4135 0.5871 0.5577 0.053 Uiso calc PR 0.560(6) 1 A 1
C C4 0.4070(6) 0.5404(6) 0.4205(13) 0.043(3) Uani d PDU 0.560(6) 1 A 1
C C5 0.4409(10) 0.5208(11) 0.3142(15) 0.055(5) Uani d PDU 0.560(6) 1 A 1
H H5A 0.4480 0.4723 0.3128 0.067 Uiso calc PR 0.560(6) 1 A 1
H H5B 0.4111 0.5323 0.2550 0.067 Uiso calc PR 0.560(6) 1 A 1
C C6 0.5054(4) 0.5550(4) 0.2999(5) 0.0570(18) Uani d PDU 0.560(6) 1 A 1
H H6 0.5377 0.5238 0.3331 0.068 Uiso calc PR 0.560(6) 1 A 1
C C7 0.34307(17) 0.49939(17) 0.4407(3) 0.057(2) Uani d PDU 0.560(6) 1 A 1
H H7A 0.3338 0.4715 0.3793 0.085 Uiso calc PR 0.560(6) 1 A 1
H H7B 0.3058 0.5295 0.4527 0.085 Uiso calc PR 0.560(6) 1 A 1
H H7C 0.3494 0.4713 0.5028 0.085 Uiso calc PR 0.560(6) 1 A 1
C C8 0.52861(17) 0.55769(17) 0.1822(3) 0.0421(17) Uani d PRDU 0.560(6) 1 A 1
C C9 0.58200(17) 0.51926(17) 0.1431(3) 0.0541(19) Uani d PRU 0.560(6) 1 A 1
H H9 0.6054 0.4904 0.1888 0.065 Uiso calc PR 0.560(6) 1 A 1
C C10 0.60045(17) 0.52400(17) 0.0355(3) 0.063(3) Uani d PRDU 0.560(6) 1 A 1
C C11 0.56550(17) 0.56717(17) -0.0328(3) 0.066(3) Uani d PRU 0.560(6) 1 A 1
H H11 0.5778 0.5703 -0.1048 0.080 Uiso calc PR 0.560(6) 1 A 1
C C12 0.51211(17) 0.60561(17) 0.0063(3) 0.057(2) Uani d PRU 0.560(6) 1 A 1
H H12 0.4887 0.6345 -0.0395 0.069 Uiso calc PR 0.560(6) 1 A 1
C C13 0.49367(17) 0.60087(17) 0.1138(3) 0.055(2) Uani d PRU 0.560(6) 1 A 1
H H13 0.4580 0.6266 0.1400 0.066 Uiso calc PR 0.560(6) 1 A 1
Cl Cl1 0.6641(5) 0.4726(6) -0.0028(7) 0.105(2) Uani d PDU 0.560(6) 1 A 1
O O1' 0.5722(9) 0.6919(14) 0.5195(19) 0.072(7) Uani d PDU 0.440(6) 1 A 2
H H1' 0.5786 0.7190 0.5682 0.108 Uiso calc PR 0.440(6) 1 A 2
N N1' 0.5138(8) 0.6543(11) 0.5411(14) 0.049(5) Uani d PDU 0.440(6) 1 A 2
C C1' 0.5283(9) 0.6052(12) 0.3642(11) 0.054(5) Uani d PDU 0.440(6) 1 A 2
H H1'1 0.5638 0.5713 0.3650 0.064 Uiso calc PR 0.440(6) 1 A 2
H H1'2 0.5491 0.6484 0.3485 0.064 Uiso calc PR 0.440(6) 1 A 2
C C2' 0.4964(11) 0.6083(10) 0.4731(9) 0.039(4) Uani d PDU 0.440(6) 1 A 2
C C3' 0.4381(9) 0.5666(9) 0.4972(14) 0.036(3) Uani d PDU 0.440(6) 1 A 2
H H3' 0.4183 0.5704 0.5647 0.043 Uiso calc PR 0.440(6) 1 A 2
C C4' 0.4117(7) 0.5234(8) 0.4276(16) 0.040(3) Uani d PDU 0.440(6) 1 A 2
C C5' 0.4337(12) 0.5340(13) 0.3107(17) 0.049(4) Uani d PDU 0.440(6) 1 A 2
H H5'1 0.4548 0.4921 0.2880 0.059 Uiso calc PR 0.440(6) 1 A 2
H H5'2 0.3926 0.5384 0.2689 0.059 Uiso calc PR 0.440(6) 1 A 2
C C6' 0.4783(3) 0.5882(4) 0.2756(5) 0.0406(16) Uani d PDU 0.440(6) 1 A 2
H H6' 0.4491 0.6280 0.2699 0.049 Uiso calc PR 0.440(6) 1 A 2
C C7' 0.3566(2) 0.4738(2) 0.4612(4) 0.052(2) Uani d PDU 0.440(6) 1 A 2
H H7'1 0.3422 0.4482 0.3997 0.078 Uiso calc PR 0.440(6) 1 A 2
H H7'2 0.3188 0.4983 0.4900 0.078 Uiso calc PR 0.440(6) 1 A 2
H H7'3 0.3740 0.4437 0.5149 0.078 Uiso calc PR 0.440(6) 1 A 2
C C8' 0.5110(2) 0.5810(2) 0.1653(4) 0.039(2) Uani d PRDU 0.440(6) 1 A 2
C C9' 0.5606(2) 0.5320(2) 0.1517(4) 0.0379(19) Uani d PRU 0.440(6) 1 A 2
H H9' 0.5722 0.5039 0.2086 0.046 Uiso calc PR 0.440(6) 1 A 2
C C10' 0.5928(2) 0.5251(2) 0.0530(4) 0.045(2) Uani d PRDU 0.440(6) 1 A 2
C C11' 0.5754(2) 0.5671(2) -0.0321(4) 0.052(3) Uani d PRU 0.440(6) 1 A 2
H H11' 0.5969 0.5625 -0.0981 0.063 Uiso calc PR 0.440(6) 1 A 2
C C12' 0.5258(2) 0.6161(2) -0.0185(4) 0.058(3) Uani d PRU 0.440(6) 1 A 2
H H12' 0.5141 0.6443 -0.0755 0.070 Uiso calc PR 0.440(6) 1 A 2
C C13' 0.4936(2) 0.6231(2) 0.0802(4) 0.049(2) Uani d PRU 0.440(6) 1 A 2
H H13' 0.4604 0.6558 0.0892 0.059 Uiso calc PR 0.440(6) 1 A 2
Cl Cl1' 0.6585(5) 0.4711(6) 0.0291(8) 0.0866(18) Uani d PDU 0.440(6) 1 A 2

loop_
_atom_site_aniso_label
_atom_site_aniso_U_11
_atom_site_aniso_U_22
_atom_site_aniso_U_33
_atom_site_aniso_U_12
_atom_site_aniso_U_13
_atom_site_aniso_U_23
O1 0.087(9) 0.075(7) 0.028(5) -0.022(6) 0.006(5) -0.025(4)
N1 0.080(9) 0.053(7) 0.033(5) 0.002(5) -0.007(5) -0.011(5)
C1 0.067(6) 0.060(8) 0.033(4) -0.015(5) 0.006(3) -0.010(4)
C2 0.046(4) 0.032(7) 0.032(3) 0.008(4) 0.004(3) -0.003(3)
C3 0.059(5) 0.032(7) 0.042(4) 0.010(5) 0.008(3) 0.002(4)
C4 0.046(4) 0.034(7) 0.051(4) 0.004(4) 0.002(3) 0.007(4)
C5 0.065(7) 0.050(6) 0.052(6) -0.004(6) 0.010(5) -0.012(4)
C6 0.058(4) 0.073(4) 0.040(3) -0.009(3) 0.007(3) -0.018(3)
C7 0.067(4) 0.044(4) 0.060(4) -0.005(3) 0.015(3) 0.011(3)
C8 0.048(4) 0.044(4) 0.035(3) -0.004(3) 0.000(3) -0.010(3)
C9 0.019(3) 0.082(5) 0.061(4) 0.000(3) 0.009(2) -0.021(3)
C10 0.044(4) 0.090(7) 0.057(5) -0.020(4) 0.015(4) -0.011(4)
C11 0.052(4) 0.097(10) 0.050(6) -0.020(4) 0.003(4) -0.017(5)
C12 0.050(4) 0.067(4) 0.055(4) -0.022(3) 0.011(3) 0.010(3)
C13 0.065(4) 0.038(4) 0.063(5) -0.003(3) 0.019(4) 0.003(4)
Cl1 0.073(2) 0.133(3) 0.107(5) 0.0165(18) 0.030(3) -0.023(3)
O1' 0.051(8) 0.104(13) 0.061(11) -0.032(8) 0.006(7) -0.015(8)
N1' 0.034(6) 0.074(11) 0.041(8) -0.008(6) 0.017(5) -0.014(7)
C1' 0.060(7) 0.062(11) 0.039(5) -0.023(7) 0.007(4) -0.006(5)
C2' 0.054(6) 0.026(8) 0.036(4) 0.009(6) 0.001(4) -0.002(4)
C3' 0.041(4) 0.027(8) 0.038(4) 0.014(4) 0.008(3) 0.007(4)
C4' 0.049(5) 0.021(7) 0.049(5) 0.011(4) 0.003(4) 0.003(5)
C5' 0.049(5) 0.054(10) 0.043(5) -0.003(6) -0.006(4) -0.013(5)
C6' 0.040(3) 0.045(4) 0.037(3) 0.016(3) 0.000(3) -0.005(3)
C7' 0.040(4) 0.057(5) 0.058(5) -0.005(3) -0.004(3) 0.017(4)
C8' 0.045(4) 0.030(5) 0.041(4) 0.012(3) -0.005(3) 0.003(3)
C9' 0.016(4) 0.062(5) 0.035(4) 0.011(3) 0.009(3) -0.009(3)
C10' 0.042(5) 0.065(6) 0.030(4) -0.003(4) 0.010(4) -0.023(3)
C11' 0.053(5) 0.065(8) 0.040(6) -0.015(4) 0.011(4) -0.015(5)
C12' 0.048(5) 0.076(6) 0.051(5) -0.015(4) 0.023(4) 0.007(4)
C13' 0.063(5) 0.049(5) 0.035(4) 0.002(4) 0.016(3) 0.010(3)
Cl1' 0.065(3) 0.099(3) 0.096(5) 0.0217(19) 0.016(3) -0.007(3)

loop_
_atom_type_symbol
_atom_type_description
_atom_type_scat_dispersion_real
_atom_type_scat_dispersion_imag
_atom_type_scat_source
C C 0.0033 0.0016 'International Tables Vol C Tables 4.2.6.8 and 6.1.1.4'
H H 0.0000 0.0000 'International Tables Vol C Tables 4.2.6.8 and 6.1.1.4'
Cl Cl 0.1484 0.1585 'International Tables Vol C Tables 4.2.6.8 and 6.1.1.4'
N N 0.0061 0.0033 'International Tables Vol C Tables 4.2.6.8 and 6.1.1.4'
O O 0.0106 0.0060 'International Tables Vol C Tables 4.2.6.8 and 6.1.1.4'

loop_
_geom_angle_atom_site_label_1
_geom_angle_atom_site_label_2
_geom_angle_atom_site_label_3
_geom_angle
N1 O1 H1 109.5
C2 N1 O1 108.8(13)
C2 C1 C6 112.9(9)
C2 C1 H1A 109.0
C6 C1 H1A 109.0
C2 C1 H1B 109.0
C6 C1 H1B 109.0
H1A C1 H1B 107.8
N1 C2 C3 115.9(11)
N1 C2 C1 126.9(11)
C3 C2 C1 117.1(7)
C4 C3 C2 123.5(9)
C4 C3 H3 118.2
C2 C3 H3 118.2
C3 C4 C7 124.2(11)
C3 C4 C5 123.7(9)
C7 C4 C5 111.8(7)
C6 C5 C4 111.8(9)
C6 C5 H5A 109.3
C4 C5 H5A 109.3
C6 C5 H5B 109.3
C4 C5 H5B 109.3
H5A C5 H5B 107.9
C5 C6 C1 121.1(10)
C5 C6 C8 113.3(8)
C1 C6 C8 110.5(7)
C5 C6 H6 103.2
C1 C6 H6 103.2
C8 C6 H6 103.2
C4 C7 H7A 109.5
C4 C7 H7B 109.5
H7A C7 H7B 109.5
C4 C7 H7C 109.5
H7A C7 H7C 109.5
H7B C7 H7C 109.5
C9 C8 C13 120.0
C9 C8 C6 122.9(4)
C13 C8 C6 117.1(4)
C8 C9 C10 120.0
C8 C9 H9 120.0
C10 C9 H9 120.0
C9 C10 C11 120.0
C9 C10 Cl1 115.3(3)
C11 C10 Cl1 124.6(3)
C12 C11 C10 120.0
C12 C11 H11 120.0
C10 C11 H11 120.0
C11 C12 C13 120.0
C11 C12 H12 120.0
C13 C12 H12 120.0
C12 C13 C8 120.0
C12 C13 H13 120.0
C8 C13 H13 120.0
N1' O1' H1' 109.5
C2' N1' O1' 118.0(16)
C2' C1' C6' 113.0(10)
C2' C1' H1'1 109.0
C6' C1' H1'1 109.0
C2' C1' H1'2 109.0
C6' C1' H1'2 109.0
H1'1 C1' H1'2 107.8
N1' C2' C3' 118.6(13)
N1' C2' C1' 120.7(13)
C3' C2' C1' 120.0(9)
C4' C3' C2' 123.1(10)
C4' C3' H3' 118.5
C2' C3' H3' 118.5
C3' C4' C7' 121.2(13)
C3' C4' C5' 114.8(10)
C7' C4' C5' 123.4(10)
C6' C5' C4' 123.9(11)
C6' C5' H5'1 106.4
C4' C5' H5'1 106.4
C6' C5' H5'2 106.4
C4' C5' H5'2 106.4
H5'1 C5' H5'2 106.4
C5' C6' C1' 109.9(12)
C5' C6' C8' 117.3(9)
C1' C6' C8' 113.4(7)
C5' C6' H6' 105.0
C1' C6' H6' 105.0
C8' C6' H6' 105.0
C4' C7' H7'1 109.5
C4' C7' H7'2 109.5
H7'1 C7' H7'2 109.5
C4' C7' H7'3 109.5
H7'1 C7' H7'3 109.5
H7'2 C7' H7'3 109.5
C13' C8' C9' 120.0
C13' C8' C6' 121.7(3)
C9' C8' C6' 118.3(3)
C10' C9' C8' 120.0
C10' C9' H9' 120.0
C8' C9' H9' 120.0
C11' C10' C9' 120.0
C11' C10' Cl1' 115.5(4)
C9' C10' Cl1' 124.4(4)
C10' C11' C12' 120.0
C10' C11' H11' 120.0
C12' C11' H11' 120.0
C13' C12' C11' 120.0
C13' C12' H12' 120.0
C11' C12' H12' 120.0
C12' C13' C8' 120.0
C12' C13' H13' 120.0
C8' C13' H13' 120.0

loop_
_geom_bond_atom_site_label_1
_geom_bond_atom_site_label_2
_geom_bond_distance
O1 N1 1.396(7)
O1 H1 0.8200
N1 C2 1.292(8)
C1 C2 1.497(7)
C1 C6 1.520(12)
C1 H1A 0.9700
C1 H1B 0.9700
C2 C3 1.448(7)
C3 C4 1.324(7)
C3 H3 0.9300
C4 C7 1.524(6)
C4 C5 1.532(10)
C5 C6 1.456(10)
C5 H5A 0.9700
C5 H5B 0.9700
C6 C8 1.535(6)
C6 H6 0.9800
C7 H7A 0.9600
C7 H7B 0.9600
C7 H7C 0.9600
C8 C9 1.3900
C8 C13 1.3900
C9 C10 1.3900
C9 H9 0.9300
C10 C11 1.3900
C10 Cl1 1.687(5)
C11 C12 1.3900
C11 H11 0.9300
C12 C13 1.3900
C12 H12 0.9300
C13 H13 0.9300
O1' N1' 1.400(7)
O1' H1' 0.8200
N1' C2' 1.290(9)
C1' C2' 1.496(8)
C1' C6' 1.520(13)
C1' H1'1 0.9700
C1' H1'2 0.9700
C2' C3' 1.449(8)
C3' C4' 1.324(8)
C3' H3' 0.9300
C4' C7' 1.525(7)
C4' C5' 1.533(10)
C5' C6' 1.454(10)
C5' H5'1 0.9700
C5' H5'2 0.9700
C6' C8' 1.525(6)
C6' H6' 0.9800
C7' H7'1 0.9600
C7' H7'2 0.9600
C7' H7'3 0.9600
C8' C13' 1.3900
C8' C9' 1.3900
C9' C10' 1.3900
C9' H9' 0.9300
C10' C11' 1.3900
C10' Cl1' 1.710(6)
C11' C12' 1.3900
C11' H11' 0.9300
C12' C13' 1.3900
C12' H12' 0.9300
C13' H13' 0.9300

loop_
_geom_torsion_atom_site_label_1
_geom_torsion_atom_site_label_2
_geom_torsion_atom_site_label_3
_geom_torsion_atom_site_label_4
_geom_torsion
O1 N1 C2 C3 -177.7(17)
O1 N1 C2 C1 7(3)
C6 C1 C2 N1 149(2)
C6 C1 C2 C3 -27(2)
N1 C2 C3 C4 -171.4(18)
C1 C2 C3 C4 5(3)
C2 C3 C4 C7 -176.5(15)
C2 C3 C4 C5 10(3)
C3 C4 C5 C6 0(3)
C7 C4 C5 C6 -174.3(14)
C4 C5 C6 C1 -25(3)
C4 C5 C6 C8 -159.4(14)
C2 C1 C6 C5 38(2)
C2 C1 C6 C8 174.1(12)
C5 C6 C8 C9 -108.1(13)
C1 C6 C8 C9 112.4(10)
C5 C6 C8 C13 71.8(13)
C1 C6 C8 C13 -67.7(10)
C13 C8 C9 C10 0.0
C6 C8 C9 C10 179.9(3)
C8 C9 C10 C11 0.0
C8 C9 C10 Cl1 -177.8(5)
C9 C10 C11 C12 0.0
Cl1 C10 C11 C12 177.6(6)
C10 C11 C12 C13 0.0
C11 C12 C13 C8 0.0
C9 C8 C13 C12 0.0
C6 C8 C13 C12 -179.9(3)
O1' N1' C2' C3' 177(2)
O1' N1' C2' C1' -13(4)
C6' C1' C2' N1' -140(2)
C6' C1' C2' C3' 30(3)
N1' C2' C3' C4' 172(2)
C1' C2' C3' C4' 2(3)
C2' C3' C4' C7' 171.5(18)
C2' C3' C4' C5' -16(3)
C3' C4' C5' C6' -2(4)
C7' C4' C5' C6' 170.0(19)
C4' C5' C6' C1' 32(3)
C4' C5' C6' C8' 163(2)
C2' C1' C6' C5' -43(2)
C2' C1' C6' C8' -176.8(15)
C5' C6' C8' C13' 111.6(16)
C1' C6' C8' C13' -118.5(12)
C5' C6' C8' C9' -70.0(16)
C1' C6' C8' C9' 59.9(12)
C13' C8' C9' C10' 0.0
C6' C8' C9' C10' -178.4(4)
C8' C9' C10' C11' 0.0
C8' C9' C10' Cl1' 175.1(6)
C9' C10' C11' C12' 0.0
Cl1' C10' C11' C12' -175.5(6)
C10' C11' C12' C13' 0.0
C11' C12' C13' C8' 0.0
C9' C8' C13' C12' 0.0
C6' C8' C13' C12' 178.4(4)
